data_1511004
loop_
_publ_author_name
'Smith, R.W.'
'Keszler, D.A.'

_publ_section_title
;
 The noncentrosymmetric orthoborate BaZn2(BO3)2
;
_journal_name_full 'Journal of Solid State Chemistry'
_journal_page_first 325
_journal_page_last 330
_journal_paper_doi 10.1016/0022-4596(92)90107-7
_journal_volume 100
_journal_year 1992
_chemical_formula_sum 'B2 Ba O6 Zn2'
_chemical_name_systematic 'Ba Zn2 (B O3)2'
_space_group_IT_number 19
_symmetry_space_group_name_Hall 'P 2ac 2ab'
_symmetry_space_group_name_H-M 'P 21 21 21'
_cell_angle_alpha 90
_cell_angle_beta 90
_cell_angle_gamma 90
_cell_formula_units_Z 4
_cell_length_a 9.305
_cell_length_b 12.128
_cell_length_c 4.9255
_cell_volume 555.848
_citation_journal_id_ASTM JSSCBI
_cod_data_source_file boron_9.cif
_cod_data_source_block B2Ba1O6Zn2
_cod_original_cell_volume 555.8478
_cod_original_formula_sum 'B2 Ba1 O6 Zn2'
_cod_database_code 1511004

loop_
_symmetry_equiv_pos_as_xyz
x,y,z
-x+1/2,-y,z+1/2
x+1/2,-y+1/2,-z
-x,y+1/2,-z+1/2

loop_
_atom_site_label
_atom_site_type_symbol
_atom_site_fract_x
_atom_site_fract_y
_atom_site_fract_z
_atom_site_occupancy
_atom_site_U_iso_or_equiv
O5 O-2 0.5653 0.4128 0.086 1 0.0
B1 B+3 0.4098 0.0059 0.558 1 0.0
Ba1 Ba+2 0.39607 0.22892 0.031 1 0.0
O2 O-2 0.3335 0.0932 0.46 1 0.0
Zn1 Zn+2 0.36945 0.89488 0.0452 1 0.0
O6 O-2 0.6683 0.1569 0.192 1 0.0
O3 O-2 0.2513 0.4061 0.38 1 0.0
O1 O-2 0.5931 0.2475 0.595 1 0.0
B2 B+3 0.6663 0.1669 0.464 1 0.0
Zn2 Zn+2 0.6588 0.03145 0.9474 1 0.0
O4 O-2 0.4602 0.0113 0.827 1 0.0
